data_9016968
loop_
_publ_author_name
'Wadoski-Romeijn E'
'Armbruster, T.'

_publ_section_title
;
 Topotactic transformation and dehydration of the zeolite gismondine
 to a novel Ca feldspar structure
 Note: T = 75 C, Phase B, Path 1
;
_journal_name_full 'American Mineralogist'
_journal_page_first 1988
_journal_page_last 1997
_journal_volume 98
_journal_year 2013
_chemical_compound_source 'Rio Pian del Foco, Genova province, Italy'
_chemical_formula_sum 'Al2 Ca H6 O11 Si2'
_chemical_name_mineral Gismondine
_space_group_IT_number 19
_space_group_name_Hall 'P 2ac 2ab'
_space_group_name_H-M_alt 'P 21 21 21'
_symmetry_space_group_name_H-M 'P 21 21 21'
_cell_angle_alpha 90
_cell_angle_beta 90
_cell_angle_gamma 90
_cell_formula_units_Z 8
_cell_length_a 13.6801
_cell_length_b 10.4670
_cell_length_c 13.8667
_cell_volume 1985.567
_database_code_amcsd 0020100
_diffrn_ambient_temperature 348.15
_exptl_crystal_density_diffrn 2.223
_cod_data_source_file inputs/fixed/downloads/05/05599.cif
_cod_data_source_block 05599
_cod_original_formula_sum 'Si2 Al2 O11 Ca H6'
_cod_database_code 9016968

loop_
_space_group_symop_operation_xyz
x,y,z
-x,1/2+y,1/2-z
1/2+x,1/2-y,-z
1/2-x,-y,1/2+z

loop_
_atom_site_aniso_label
_atom_site_aniso_U_11
_atom_site_aniso_U_22
_atom_site_aniso_U_33
_atom_site_aniso_U_12
_atom_site_aniso_U_13
_atom_site_aniso_U_23
Si1 0.01120 0.01080 0.00370 -0.00240 -0.00170 -0.00030
Si2 0.00960 0.01080 0.00880 0.00060 -0.00090 -0.00150
Si3 0.01210 0.01030 0.00440 -0.00350 -0.00100 0.00130
Si4 0.00970 0.01130 0.00990 -0.00030 -0.00110 0.00210
Al1 0.00920 0.01250 0.01060 -0.00110 0.00050 -0.00050
Al2 0.00610 0.00930 0.01120 0.00350 0.00180 0.00260
Al3 0.00580 0.00900 0.01130 -0.00050 0.00220 0.00280
Al4 0.00910 0.01160 0.01260 -0.00030 -0.00090 0.00000
O1 0.01800 0.02100 0.01900 0.00100 0.00500 -0.00500
O2 0.01500 0.01500 0.01600 -0.00500 0.00200 -0.00500
O3 0.02000 0.02300 0.01500 0.00100 -0.00800 0.00000
O4 0.02100 0.02500 0.02100 -0.00100 0.00600 0.00600
O5 0.02000 0.02100 0.02000 -0.00300 -0.00600 0.00200
O6 0.01500 0.02700 0.01300 0.00700 -0.00600 -0.00500
O7 0.01600 0.02100 0.01700 0.00300 0.00700 -0.00100
O8 0.01400 0.01700 0.02100 -0.00100 0.00100 0.00500
O9 0.01900 0.02500 0.01600 -0.00100 -0.00700 -0.00100
O10 0.01500 0.02300 0.01900 0.00100 0.00200 0.00100
O11 0.02300 0.01300 0.01900 -0.00100 0.00400 0.00300
O12 0.01700 0.02100 0.02100 0.00500 -0.00400 -0.00600
O13 0.02100 0.01700 0.01900 -0.00400 0.00400 -0.00500
O14 0.01600 0.01600 0.02400 0.00300 -0.00600 0.00400
O15 0.01700 0.01600 0.02000 0.00300 0.00100 -0.00600
O16 0.01700 0.01400 0.02400 -0.00600 0.00400 -0.00300
Ca1 0.02060 0.01990 0.03110 -0.00120 -0.00450 0.00230
Ca2 0.02160 0.02420 0.02250 0.00010 -0.00270 0.00390
Wat1 0.02000 0.04100 0.03400 0.00700 -0.00700 -0.01300
Wat2 0.03600 0.02300 0.04000 0.00400 -0.01700 -0.00800
Wat3 0.03100 0.02500 0.03700 -0.00200 0.01200 -0.00400
Wat4 0.05700 0.04600 0.06200 -0.01900 -0.03400 0.01700
Wat5 0.04400 0.10400 0.06700 -0.01800 0.02400 -0.05700
Wat6 0.06200 0.11200 0.03700 -0.04800 0.01800 -0.02900

loop_
_atom_site_label
_atom_site_fract_x
_atom_site_fract_y
_atom_site_fract_z
_atom_site_U_iso_or_equiv
_atom_site_type_symbol
_atom_site_attached_hydrogens
Si1 0.90290 0.75780 0.25273 0.00860 Si 0
Si2 0.83250 0.03170 0.48595 0.00970 Si 0
Si3 0.56820 0.76060 0.25274 0.00890 Si 0
Si4 0.66629 0.53130 0.51577 0.01030 Si 0
Al1 0.73790 0.78120 0.41390 0.01070 Al 0
Al2 0.00516 0.50790 0.17250 0.00890 Al 0
Al3 0.50578 0.50830 0.35490 0.00870 Al 0
Al4 0.72670 0.71400 0.09600 0.01110 Al 0
O1 0.61590 0.70230 0.15730 0.01900 O 0
O2 0.95920 0.89380 0.24040 0.01550 O 0
O3 0.90260 0.98230 0.57190 0.01940 O 0
O4 0.58580 0.54360 0.59900 0.02240 O 0
O5 0.82680 0.76190 0.16460 0.02050 O 0
O6 0.61690 0.48700 0.41470 0.01830 O 0
O7 0.88460 0.04870 0.38360 0.01800 O 0
O8 0.49130 0.65800 0.29970 0.01710 O 0
O9 0.64840 0.80460 0.32860 0.01990 O 0
O10 0.84870 0.74900 0.35720 0.01920 O 0
O11 0.71720 0.67140 0.50510 0.01820 O 0
O12 0.97680 0.64100 0.24240 0.01980 O 0
O13 0.49770 0.38580 0.27440 0.01910 O 0
O14 0.75150 0.43160 0.54400 0.01880 O 0
O15 0.77510 0.16030 0.51440 0.01770 O 0
O16 0.74700 0.92150 0.48560 0.01810 O 0
Ca1 0.31733 0.69970 0.34687 0.02390 Ca 0
Ca2 0.87857 0.95990 0.08605 0.02280 Ca 0
Wat1 0.13940 0.68790 0.34410 0.03160 O 2
Wat2 0.25730 0.51500 0.26190 0.03300 O 2
Wat3 0.38340 0.90040 0.37610 0.03100 O 2
Wat4 0.29110 0.78760 0.18110 0.05500 O 2
Wat5 0.94020 0.84320 -0.04430 0.07200 O 2
Wat6 0.02370 0.06400 0.04870 0.07100 O 2

loop_
_cod_changelog_entry_id
_cod_changelog_entry_author
_cod_changelog_entry_date
_cod_changelog_entry_text
1
;cod-tools version 3.8.0
Id: cif_guess_AMCSD_atom_types 9574 2023-05-10 09:00:05Z saulius
;
2023-05-10T18:57:33+03:00
;Derived atom types and hydrogen counts
from atom names that follow the AMCSD naming convention
(Wat == water, O-H == hydroxyl).
;

loop_
_cod_related_entry_id
_cod_related_entry_database
_cod_related_entry_code
1 AMCSD 0020100
